data_4110972
loop_
_publ_author_name
'Guangyu Zhao'
'Falguni Basuli'
'Uriah J. Kilgore'
'Hongjun Fan'
'Halikhedkar Aneetha'
'John C. Huffman'
'Gang Wu'
'Daniel J. Mindiola'

_publ_section_title
;
 Neutral and Zwitterionic Low-Coordinate Titanium Complexes Bearing the
 Terminal Phosphinidene Functionality. Structural, Spectroscopic,
 Theoretical, and Catalytic Studies Addressing the Ti-P Multiple Bond
;
_journal_name_full 'Journal of the American Chemical Society'
_journal_page_first 13575
_journal_page_last 13585
_journal_paper_doi 10.1021/ja064853o
_journal_volume 128
_journal_year 2006
_chemical_formula_moiety 'C51 H79 N2 P Ti'
_chemical_formula_sum 'C51 H79 N2 P Ti'
_chemical_formula_weight 799.03
_chemical_name_systematic
; 
 ? 
;
_space_group_IT_number 14
_symmetry_cell_setting monoclinic
_symmetry_space_group_name_Hall '-P 2yn'
_symmetry_space_group_name_H-M 'P 1 21/n 1'
_atom_sites_solution_hydrogens geom
_atom_sites_solution_primary direct
_atom_sites_solution_secondary difmap
_audit_creation_method SHELXL-97
_cell_angle_alpha 90.00
_cell_angle_beta 102.302(5)
_cell_angle_gamma 90.00
_cell_formula_units_Z 4
_cell_length_a 11.104(2)
_cell_length_b 21.191(4)
_cell_length_c 21.135(4)
_cell_measurement_reflns_used 981
_cell_measurement_temperature 120(2)
_cell_measurement_theta_max 27.35
_cell_measurement_theta_min 3.69
_cell_volume 4859.0(16)
_computing_cell_refinement 'SAINT (Bruker, 1999)'
_computing_data_collection 'SMART (Bruker, 1999)'
_computing_data_reduction 'SAINT (Bruker, 1999), XTEL (local program)'
_computing_structure_refinement 'SHELXL-97 (Sheldrick, 1997)'
_computing_structure_solution 'SHELXS-97 (Sheldrick, 1990)'
_diffrn_ambient_temperature 120(2)
_diffrn_detector 'CCD area detector'
_diffrn_detector_area_resol_mean 44.52
_diffrn_detector_type 'Bruker SMART 6000'
_diffrn_measured_fraction_theta_full 0.997
_diffrn_measured_fraction_theta_max 0.997
_diffrn_measurement_details '   0.30 degree frames measured for 10.17 seconds each'
_diffrn_measurement_device 'three-circle goniometer with fixed chi'
_diffrn_measurement_device_type 'Bruker Platform goniometer'
_diffrn_measurement_method '\w scans'
_diffrn_radiation_monochromator graphite
_diffrn_radiation_source 'fine-focus sealed tube'
_diffrn_radiation_type MoK\a
_diffrn_radiation_wavelength 0.71073
_diffrn_reflns_av_R_equivalents 0.0868
_diffrn_reflns_av_sigmaI/netI 0.0902
_diffrn_reflns_limit_h_max 14
_diffrn_reflns_limit_h_min -13
_diffrn_reflns_limit_k_max 27
_diffrn_reflns_limit_k_min -27
_diffrn_reflns_limit_l_max 27
_diffrn_reflns_limit_l_min -25
_diffrn_reflns_number 34306
_diffrn_reflns_theta_full 27.55
_diffrn_reflns_theta_max 27.55
_diffrn_reflns_theta_min 2.11
_diffrn_standards_decay_% 0.0
_exptl_absorpt_coefficient_mu 0.242
_exptl_absorpt_correction_type none
_exptl_crystal_colour 'dark brown'
_exptl_crystal_density_diffrn 1.092
_exptl_crystal_description multifacited
_exptl_crystal_F_000 1744
_exptl_crystal_size_max 0.30
_exptl_crystal_size_mid 0.30
_exptl_crystal_size_min 0.25
_refine_diff_density_max 0.488
_refine_diff_density_min -0.245
_refine_diff_density_rms 0.055
_refine_ls_extinction_method none
_refine_ls_goodness_of_fit_ref 0.911
_refine_ls_hydrogen_treatment mixed
_refine_ls_matrix_type full
_refine_ls_number_parameters 812
_refine_ls_number_reflns 11176
_refine_ls_number_restraints 0
_refine_ls_restrained_S_all 0.911
_refine_ls_R_factor_all 0.0815
_refine_ls_R_factor_gt 0.0442
_refine_ls_shift/su_max 0.001
_refine_ls_shift/su_mean 0.000
_refine_ls_structure_factor_coef Fsqd
_refine_ls_weighting_details 'calc w=1/[\s^2^(Fo^2^)+(0.0462P)^2^+0.0000P] where P=(Fo^2^+2Fc^2^)/3'
_refine_ls_weighting_scheme calc
_refine_ls_wR_factor_gt 0.0977
_refine_ls_wR_factor_ref 0.1097
_reflns_number_gt 7118
_reflns_number_total 11176
_reflns_threshold_expression >2sigma(I)
_cod_data_source_file ja064853osi20060707_082910.cif
_cod_data_source_block 05090
_cod_original_cell_volume 4859.2(16)
_cod_original_sg_symbol_H-M 'P 1 21/n 1 '
_cod_database_code 4110972

loop_
_symmetry_equiv_pos_as_xyz
'x, y, z'
'-x+1/2, y+1/2, -z+1/2'
'-x, -y, -z'
'x-1/2, -y-1/2, z-1/2'

loop_
_atom_site_label
_atom_site_type_symbol
_atom_site_fract_x
_atom_site_fract_y
_atom_site_fract_z
_atom_site_U_iso_or_equiv
_atom_site_adp_type
_atom_site_occupancy
_atom_site_symmetry_multiplicity
_atom_site_calc_flag
Ti1 Ti 0.85555(3) 0.259832(15) 0.057476(17) 0.01711(9) Uani 1 1 d
P39 P 0.78906(5) 0.21491(2) -0.03537(3) 0.02445(13) Uani 1 1 d
N2 N 0.71919(14) 0.31742(7) 0.07460(8) 0.0178(3) Uani 1 1 d
N6 N 0.85736(14) 0.19684(7) 0.12903(7) 0.0181(3) Uani 1 1 d
C3 C 0.75149(17) 0.33361(8) 0.13655(10) 0.0194(4) Uani 1 1 d
C4 C 0.83826(18) 0.29645(9) 0.18012(10) 0.0219(4) Uani 1 1 d
C5 C 0.87860(17) 0.23276(9) 0.18262(9) 0.0211(4) Uani 1 1 d
C7 C 0.62521(18) 0.34743(8) 0.02557(9) 0.0207(4) Uani 1 1 d
C8 C 0.50616(18) 0.32230(9) 0.01216(10) 0.0234(4) Uani 1 1 d
C9 C 0.4165(2) 0.35337(10) -0.03391(11) 0.0326(5) Uani 1 1 d
C10 C 0.4456(2) 0.40486(11) -0.06706(11) 0.0356(6) Uani 1 1 d
C11 C 0.5645(2) 0.42649(10) -0.05615(11) 0.0315(5) Uani 1 1 d
C12 C 0.65767(19) 0.39864(9) -0.00980(10) 0.0248(4) Uani 1 1 d
C13 C 0.7881(2) 0.42359(10) -0.00120(12) 0.0310(5) Uani 1 1 d
C14 C 0.7967(3) 0.49571(11) 0.00635(16) 0.0428(6) Uani 1 1 d
C15 C 0.8439(3) 0.40285(12) -0.05801(14) 0.0409(6) Uani 1 1 d
C16 C 0.47257(19) 0.26322(10) 0.04471(10) 0.0268(5) Uani 1 1 d
C17 C 0.3845(3) 0.22138(12) -0.00207(15) 0.0459(7) Uani 1 1 d
C18 C 0.4201(4) 0.27750(15) 0.10405(17) 0.0552(8) Uani 1 1 d
C19 C 0.70950(19) 0.39377(9) 0.16897(10) 0.0238(4) Uani 1 1 d
C20 C 0.5997(2) 0.43081(10) 0.12963(12) 0.0280(5) Uani 1 1 d
C21 C 0.6739(2) 0.37594(12) 0.23294(12) 0.0334(5) Uani 1 1 d
C22 C 0.8203(2) 0.43917(11) 0.18384(14) 0.0363(6) Uani 1 1 d
C23 C 0.9546(2) 0.21370(10) 0.25092(10) 0.0319(5) Uani 1 1 d
C24 C 0.8800(3) 0.22912(14) 0.30299(13) 0.0533(8) Uani 1 1 d
C25 C 1.0735(3) 0.25193(13) 0.26228(16) 0.0517(8) Uani 1 1 d
C26 C 0.9924(3) 0.14427(11) 0.26079(12) 0.0334(5) Uani 1 1 d
C27 C 0.86449(17) 0.12872(8) 0.12821(9) 0.0181(4) Uani 1 1 d
C28 C 0.96101(17) 0.09863(9) 0.10632(9) 0.0206(4) Uani 1 1 d
C29 C 0.96538(19) 0.03285(9) 0.10761(10) 0.0237(4) Uani 1 1 d
C30 C 0.87650(19) -0.00249(9) 0.12782(10) 0.0260(5) Uani 1 1 d
C31 C 0.77947(19) 0.02784(9) 0.14606(10) 0.0258(5) Uani 1 1 d
C32 C 0.77064(17) 0.09346(9) 0.14613(10) 0.0224(4) Uani 1 1 d
C33 C 0.6558(2) 0.12337(10) 0.16152(12) 0.0330(5) Uani 1 1 d
C34 C 0.6274(3) 0.10083(17) 0.22519(17) 0.0569(8) Uani 1 1 d
C35 C 0.5463(2) 0.10867(13) 0.10542(17) 0.0494(7) Uani 1 1 d
C36 C 1.0625(2) 0.13378(10) 0.08313(12) 0.0299(5) Uani 1 1 d
C37 C 1.1880(2) 0.12637(15) 0.13033(15) 0.0448(7) Uani 1 1 d
C38 C 1.0735(2) 0.11297(13) 0.01555(13) 0.0393(6) Uani 1 1 d
C40 C 0.78990(18) 0.17049(9) -0.10862(9) 0.0218(4) Uani 1 1 d
C41 C 0.86476(19) 0.18942(9) -0.15172(10) 0.0260(4) Uani 1 1 d
C42 C 0.8590(2) 0.15499(10) -0.20822(11) 0.0295(5) Uani 1 1 d
C43 C 0.7845(2) 0.10191(10) -0.22341(10) 0.0285(5) Uani 1 1 d
C44 C 0.7146(2) 0.08346(10) -0.17963(11) 0.0279(5) Uani 1 1 d
C45 C 0.71352(18) 0.11673(9) -0.12300(10) 0.0232(4) Uani 1 1 d
C46 C 0.9478(2) 0.24693(11) -0.13880(12) 0.0339(5) Uani 1 1 d
C47 C 0.9019(3) 0.30065(15) -0.18537(18) 0.0620(9) Uani 1 1 d
C48 C 1.0814(3) 0.23077(18) -0.1380(2) 0.0624(9) Uani 1 1 d
C49 C 0.7811(2) 0.06608(11) -0.28612(11) 0.0331(5) Uani 1 1 d
C50 C 0.6491(3) 0.05511(14) -0.32388(13) 0.0459(7) Uani 1 1 d
C51 C 0.8494(3) 0.00429(13) -0.27356(13) 0.0416(6) Uani 1 1 d
C52 C 0.6319(2) 0.09458(10) -0.07786(11) 0.0273(5) Uani 1 1 d
C53 C 0.4987(2) 0.08549(13) -0.11262(14) 0.0377(6) Uani 1 1 d
C54 C 0.6838(3) 0.03496(13) -0.04200(13) 0.0399(6) Uani 1 1 d
C55 C 1.0317(2) 0.30422(12) 0.06190(14) 0.0276(5) Uani 1 1 d
H56 H 0.8671(18) 0.3190(9) 0.2182(10) 0.019(5) Uiso 1 1 d
H57 H 0.335(2) 0.3383(10) -0.0427(10) 0.031(6) Uiso 1 1 d
H58 H 0.384(2) 0.4225(10) -0.0990(11) 0.034(6) Uiso 1 1 d
H59 H 0.590(2) 0.4599(11) -0.0788(11) 0.034(6) Uiso 1 1 d
H60 H 0.8345(18) 0.4057(9) 0.0365(10) 0.017(5) Uiso 1 1 d
H61 H 0.763(2) 0.5105(11) 0.0411(12) 0.039(7) Uiso 1 1 d
H62 H 0.748(2) 0.5175(12) -0.0345(13) 0.046(7) Uiso 1 1 d
H63 H 0.883(3) 0.5096(12) 0.0153(12) 0.051(8) Uiso 1 1 d
H64 H 0.797(3) 0.4188(13) -0.1028(14) 0.062(8) Uiso 1 1 d
H65 H 0.931(3) 0.4163(12) -0.0520(12) 0.052(8) Uiso 1 1 d
H66 H 0.847(2) 0.3578(14) -0.0618(13) 0.058(8) Uiso 1 1 d
H67 H 0.543(2) 0.2391(10) 0.0584(10) 0.031(6) Uiso 1 1 d
H68 H 0.412(2) 0.2145(11) -0.0385(12) 0.033(7) Uiso 1 1 d
H69 H 0.299(3) 0.2395(16) -0.0132(16) 0.092(11) Uiso 1 1 d
H70 H 0.370(2) 0.1810(12) 0.0182(11) 0.038(6) Uiso 1 1 d
H71 H 0.478(3) 0.2985(15) 0.1373(15) 0.075(10) Uiso 1 1 d
H72 H 0.348(2) 0.2997(12) 0.0873(12) 0.041(8) Uiso 1 1 d
H73 H 0.395(3) 0.2424(14) 0.1211(13) 0.056(8) Uiso 1 1 d
H74 H 0.618(2) 0.4501(10) 0.0924(11) 0.032(6) Uiso 1 1 d
H75 H 0.526(2) 0.4067(10) 0.1196(10) 0.025(6) Uiso 1 1 d
H76 H 0.584(2) 0.4665(11) 0.1576(11) 0.038(6) Uiso 1 1 d
H77 H 0.615(2) 0.3442(11) 0.2259(10) 0.030(6) Uiso 1 1 d
H78 H 0.745(2) 0.3598(10) 0.2636(11) 0.033(6) Uiso 1 1 d
H79 H 0.642(2) 0.4148(13) 0.2505(13) 0.057(8) Uiso 1 1 d
H80 H 0.792(2) 0.4774(12) 0.2019(12) 0.047(7) Uiso 1 1 d
H81 H 0.886(2) 0.4233(11) 0.2141(11) 0.035(7) Uiso 1 1 d
H82 H 0.848(2) 0.4500(11) 0.1453(12) 0.037(7) Uiso 1 1 d
H83 H 0.932(3) 0.2153(13) 0.3409(15) 0.062(9) Uiso 1 1 d
H84 H 0.875(2) 0.2751(13) 0.3083(12) 0.054(8) Uiso 1 1 d
H85 H 0.791(4) 0.1991(17) 0.2925(17) 0.110(14) Uiso 1 1 d
H86 H 1.064(2) 0.2958(12) 0.2598(11) 0.037(7) Uiso 1 1 d
H87 H 1.122(3) 0.2414(13) 0.3080(14) 0.065(9) Uiso 1 1 d
H88 H 1.126(2) 0.2428(10) 0.2263(11) 0.031(6) Uiso 1 1 d
H89 H 1.044(2) 0.1403(11) 0.3037(13) 0.049(7) Uiso 1 1 d
H90 H 1.0402(19) 0.1314(10) 0.2304(11) 0.023(6) Uiso 1 1 d
H91 H 0.927(2) 0.1157(12) 0.2578(12) 0.042(7) Uiso 1 1 d
H92 H 1.029(2) 0.0126(10) 0.0919(10) 0.030(6) Uiso 1 1 d
H93 H 0.8814(18) -0.0462(10) 0.1278(10) 0.024(5) Uiso 1 1 d
H94 H 0.719(2) 0.0063(10) 0.1587(10) 0.024(6) Uiso 1 1 d
H95 H 0.670(2) 0.1673(11) 0.1640(10) 0.035(6) Uiso 1 1 d
H96 H 0.704(3) 0.1179(12) 0.2607(13) 0.051(8) Uiso 1 1 d
H97 H 0.556(3) 0.1259(13) 0.2344(13) 0.064(9) Uiso 1 1 d
H98 H 0.609(3) 0.0568(16) 0.2251(15) 0.081(11) Uiso 1 1 d
H99 H 0.563(3) 0.1243(14) 0.0569(15) 0.080(10) Uiso 1 1 d
H100 H 0.473(3) 0.1270(13) 0.1171(13) 0.060(8) Uiso 1 1 d
H101 H 0.525(2) 0.0612(13) 0.1014(13) 0.057(8) Uiso 1 1 d
H102 H 1.0431(19) 0.1765(10) 0.0804(10) 0.026(6) Uiso 1 1 d
H103 H 1.185(2) 0.1432(13) 0.1704(14) 0.057(9) Uiso 1 1 d
H104 H 1.214(2) 0.0809(13) 0.1308(12) 0.053(8) Uiso 1 1 d
H105 H 1.250(3) 0.1504(12) 0.1114(13) 0.055(8) Uiso 1 1 d
H106 H 1.102(2) 0.0681(11) 0.0154(11) 0.038(7) Uiso 1 1 d
H107 H 1.130(3) 0.1386(12) -0.0026(13) 0.056(8) Uiso 1 1 d
H108 H 0.992(2) 0.1168(11) -0.0165(11) 0.037(6) Uiso 1 1 d
H109 H 0.907(2) 0.1685(10) -0.2390(11) 0.030(6) Uiso 1 1 d
H110 H 0.663(2) 0.0475(10) -0.1886(10) 0.032(6) Uiso 1 1 d
H111 H 0.952(2) 0.2586(11) -0.0940(12) 0.044(7) Uiso 1 1 d
H112 H 0.966(3) 0.3387(15) -0.1733(15) 0.086(10) Uiso 1 1 d
H113 H 0.9218(18) 0.2815(9) -0.2262(10) 0.017(5) Uiso 1 1 d
H114 H 0.812(4) 0.3161(19) -0.1790(19) 0.131(16) Uiso 1 1 d
H115 H 1.107(3) 0.1939(17) -0.1138(17) 0.088(13) Uiso 1 1 d
H116 H 1.134(3) 0.2696(14) -0.1268(13) 0.063(8) Uiso 1 1 d
H117 H 1.086(4) 0.2227(19) -0.192(2) 0.134(16) Uiso 1 1 d
H118 H 0.818(2) 0.0937(12) -0.3150(12) 0.049(7) Uiso 1 1 d
H119 H 0.652(2) 0.0365(12) -0.3667(13) 0.053(8) Uiso 1 1 d
H120 H 0.603(3) 0.0972(13) -0.3294(13) 0.060(8) Uiso 1 1 d
H121 H 0.605(3) 0.0198(15) -0.2932(15) 0.081(10) Uiso 1 1 d
H122 H 0.794(2) -0.0232(11) -0.2482(12) 0.043(7) Uiso 1 1 d
H123 H 0.935(3) 0.0141(12) -0.2519(13) 0.056(8) Uiso 1 1 d
H124 H 0.857(2) -0.0172(12) -0.3157(13) 0.050(7) Uiso 1 1 d
H125 H 0.633(2) 0.1260(10) -0.0464(11) 0.034(6) Uiso 1 1 d
H126 H 0.446(2) 0.0749(10) -0.0817(11) 0.031(6) Uiso 1 1 d
H127 H 0.463(3) 0.1244(14) -0.1358(13) 0.061(8) Uiso 1 1 d
H128 H 0.494(2) 0.0516(13) -0.1456(13) 0.053(8) Uiso 1 1 d
H129 H 0.686(2) -0.0005(11) -0.0741(12) 0.043(7) Uiso 1 1 d
H130 H 0.763(3) 0.0431(13) -0.0127(14) 0.069(9) Uiso 1 1 d
H131 H 0.629(2) 0.0231(10) -0.0110(11) 0.035(6) Uiso 1 1 d
H132 H 1.024(2) 0.3394(14) 0.0528(13) 0.048(9) Uiso 1 1 d
H133 H 1.074(3) 0.2988(12) 0.0972(14) 0.049(9) Uiso 1 1 d
H134 H 1.070(3) 0.2905(14) 0.0375(15) 0.068(11) Uiso 1 1 d

loop_
_atom_site_aniso_label
_atom_site_aniso_U_11
_atom_site_aniso_U_22
_atom_site_aniso_U_33
_atom_site_aniso_U_23
_atom_site_aniso_U_13
_atom_site_aniso_U_12
Ti1 0.01690(17) 0.01453(15) 0.02018(19) -0.00033(14) 0.00461(13) -0.00065(13)
P39 0.0298(3) 0.0221(3) 0.0215(3) -0.0017(2) 0.0055(2) -0.0009(2)
N2 0.0192(8) 0.0139(7) 0.0208(9) 0.0031(6) 0.0055(6) 0.0018(6)
N6 0.0182(8) 0.0163(7) 0.0195(9) 0.0006(6) 0.0033(6) 0.0012(6)
C3 0.0185(10) 0.0152(9) 0.0251(11) 0.0002(8) 0.0060(8) -0.0022(7)
C4 0.0254(11) 0.0198(10) 0.0189(11) -0.0044(8) 0.0012(8) 0.0014(8)
C5 0.0206(10) 0.0209(10) 0.0208(11) 0.0003(8) 0.0023(8) 0.0017(8)
C7 0.0251(10) 0.0170(9) 0.0207(11) -0.0001(8) 0.0062(8) 0.0066(8)
C8 0.0251(11) 0.0205(9) 0.0242(11) -0.0006(8) 0.0043(8) 0.0040(8)
C9 0.0273(12) 0.0315(12) 0.0350(14) -0.0030(10) -0.0019(10) 0.0072(10)
C10 0.0418(14) 0.0303(12) 0.0301(13) 0.0030(10) -0.0032(10) 0.0148(10)
C11 0.0441(14) 0.0241(11) 0.0277(13) 0.0062(9) 0.0106(10) 0.0108(10)
C12 0.0335(12) 0.0171(9) 0.0261(12) 0.0025(8) 0.0113(9) 0.0066(8)
C13 0.0372(13) 0.0216(10) 0.0372(14) 0.0094(9) 0.0148(10) 0.0029(9)
C14 0.0500(17) 0.0231(12) 0.063(2) 0.0035(12) 0.0298(15) -0.0022(11)
C15 0.0485(16) 0.0311(13) 0.0517(18) 0.0125(12) 0.0298(13) 0.0071(12)
C16 0.0190(10) 0.0261(10) 0.0336(13) 0.0024(9) 0.0012(8) 0.0003(9)
C17 0.0523(18) 0.0307(13) 0.0479(19) 0.0000(12) -0.0051(14) -0.0106(12)
C18 0.074(2) 0.0432(17) 0.056(2) -0.0034(15) 0.0305(18) -0.0233(17)
C19 0.0291(11) 0.0180(9) 0.0239(11) -0.0027(8) 0.0048(8) 0.0031(8)
C20 0.0350(13) 0.0200(10) 0.0302(13) -0.0006(9) 0.0100(10) 0.0080(9)
C21 0.0390(14) 0.0333(12) 0.0291(13) -0.0011(10) 0.0099(10) 0.0112(11)
C22 0.0394(14) 0.0199(11) 0.0477(17) -0.0071(11) 0.0051(12) -0.0005(10)
C23 0.0433(14) 0.0266(11) 0.0202(12) -0.0035(9) -0.0058(9) 0.0108(10)
C24 0.094(2) 0.0422(16) 0.0235(14) 0.0048(12) 0.0112(14) 0.0348(16)
C25 0.0486(17) 0.0341(15) 0.055(2) -0.0018(13) -0.0266(14) 0.0009(12)
C26 0.0457(15) 0.0279(12) 0.0214(13) -0.0012(9) -0.0042(11) 0.0148(11)
C27 0.0188(10) 0.0159(9) 0.0179(10) -0.0009(7) 0.0004(7) 0.0025(7)
C28 0.0201(10) 0.0209(9) 0.0201(11) -0.0025(8) 0.0024(8) -0.0005(8)
C29 0.0235(11) 0.0222(10) 0.0250(12) -0.0034(8) 0.0039(8) 0.0056(8)
C30 0.0300(11) 0.0141(9) 0.0312(13) 0.0002(8) 0.0009(9) 0.0018(8)
C31 0.0237(11) 0.0219(10) 0.0308(12) 0.0056(9) 0.0039(9) -0.0033(8)
C32 0.0198(10) 0.0228(10) 0.0247(11) 0.0049(8) 0.0050(8) 0.0025(8)
C33 0.0296(12) 0.0234(11) 0.0518(16) 0.0115(10) 0.0215(10) 0.0066(9)
C34 0.059(2) 0.058(2) 0.067(2) 0.0193(16) 0.0408(17) 0.0223(16)
C35 0.0212(13) 0.0377(15) 0.089(2) 0.0136(14) 0.0111(13) 0.0063(11)
C36 0.0256(11) 0.0216(10) 0.0463(15) 0.0014(10) 0.0161(10) 0.0017(9)
C37 0.0260(13) 0.0570(18) 0.0533(19) -0.0110(14) 0.0124(12) -0.0092(12)
C38 0.0334(14) 0.0484(16) 0.0405(16) 0.0092(12) 0.0177(12) 0.0100(12)
C40 0.0232(10) 0.0202(9) 0.0213(11) -0.0018(8) 0.0030(8) 0.0041(8)
C41 0.0249(11) 0.0259(10) 0.0274(12) -0.0012(9) 0.0063(9) 0.0012(8)
C42 0.0297(12) 0.0327(12) 0.0294(13) 0.0002(9) 0.0136(10) -0.0003(9)
C43 0.0317(12) 0.0278(11) 0.0263(12) -0.0025(9) 0.0068(9) 0.0039(9)
C44 0.0319(12) 0.0211(10) 0.0301(13) -0.0040(9) 0.0048(9) -0.0025(9)
C45 0.0250(11) 0.0221(10) 0.0219(11) 0.0006(8) 0.0033(8) 0.0024(8)
C46 0.0372(13) 0.0356(13) 0.0329(14) -0.0074(10) 0.0166(10) -0.0106(10)
C47 0.066(2) 0.0431(16) 0.073(2) 0.0048(16) 0.0073(18) -0.0250(16)
C48 0.0339(15) 0.067(2) 0.084(3) -0.021(2) 0.0074(15) -0.0177(15)
C49 0.0425(14) 0.0299(11) 0.0293(13) -0.0059(10) 0.0126(10) -0.0004(10)
C50 0.0517(17) 0.0524(16) 0.0279(15) -0.0120(12) -0.0047(12) 0.0205(13)
C51 0.0415(15) 0.0472(15) 0.0331(15) -0.0116(12) 0.0015(12) 0.0142(12)
C52 0.0323(12) 0.0235(10) 0.0271(12) -0.0048(9) 0.0083(9) -0.0056(9)
C53 0.0325(13) 0.0387(14) 0.0436(16) 0.0063(12) 0.0119(11) -0.0019(11)
C54 0.0382(15) 0.0456(15) 0.0344(15) 0.0122(12) 0.0043(11) -0.0035(12)
C55 0.0202(11) 0.0250(12) 0.0380(16) -0.0027(11) 0.0073(11) -0.0019(9)

loop_
_atom_type_symbol
_atom_type_description
_atom_type_scat_dispersion_real
_atom_type_scat_dispersion_imag
_atom_type_scat_source
Ti Ti 0.2776 0.4457 'International Tables Vol C Tables 4.2.6.8 and 6.1.1.4'
P P 0.1023 0.0942 'International Tables Vol C Tables 4.2.6.8 and 6.1.1.4'
N N 0.0061 0.0033 'International Tables Vol C Tables 4.2.6.8 and 6.1.1.4'
C C 0.0033 0.0016 'International Tables Vol C Tables 4.2.6.8 and 6.1.1.4'
H H 0.0000 0.0000 'International Tables Vol C Tables 4.2.6.8 and 6.1.1.4'

loop_
_geom_angle_atom_site_label_1
_geom_angle_atom_site_label_2
_geom_angle_atom_site_label_3
_geom_angle
N6 Ti1 N2 98.78(6)
N6 Ti1 C55 113.14(9)
N2 Ti1 C55 115.68(8)
N6 Ti1 P39 109.65(5)
N2 Ti1 P39 107.57(5)
C55 Ti1 P39 111.26(8)
N6 Ti1 C5 29.38(6)
N2 Ti1 C5 82.55(6)
C55 Ti1 C5 99.01(9)
P39 Ti1 C5 138.35(5)
N6 Ti1 C3 81.79(6)
N2 Ti1 C3 27.97(6)
C55 Ti1 C3 102.89(8)
P39 Ti1 C3 134.63(5)
C5 Ti1 C3 58.49(6)
C40 P39 Ti1 159.95(7)
C3 N2 C7 126.39(15)
C3 N2 Ti1 105.99(12)
C7 N2 Ti1 125.76(12)
C5 N6 C27 125.15(16)
C5 N6 Ti1 103.26(12)
C27 N6 Ti1 130.12(12)
N2 C3 C4 119.97(17)
N2 C3 C19 126.85(16)
C4 C3 C19 113.09(17)
N2 C3 Ti1 46.04(9)
C4 C3 Ti1 76.19(11)
C19 C3 Ti1 160.53(13)
C5 C4 C3 135.75(18)
C5 C4 H56 114.0(12)
C3 C4 H56 109.7(12)
N6 C5 C4 120.68(17)
N6 C5 C23 126.58(17)
C4 C5 C23 112.60(17)
N6 C5 Ti1 47.36(9)
C4 C5 Ti1 78.20(11)
C23 C5 Ti1 153.06(14)
C8 C7 C12 121.63(18)
C8 C7 N2 118.89(17)
C12 C7 N2 119.37(17)
C7 C8 C9 117.63(19)
C7 C8 C16 122.51(17)
C9 C8 C16 119.85(19)
C10 C9 C8 121.3(2)
C10 C9 H57 119.3(13)
C8 C9 H57 119.4(13)
C11 C10 C9 120.2(2)
C11 C10 H58 121.5(14)
C9 C10 H58 118.1(14)
C10 C11 C12 121.4(2)
C10 C11 H59 123.6(14)
C12 C11 H59 115.0(14)
C11 C12 C7 117.6(2)
C11 C12 C13 118.90(19)
C7 C12 C13 123.47(18)
C12 C13 C15 110.0(2)
C12 C13 C14 113.33(19)
C15 C13 C14 109.9(2)
C12 C13 H60 107.4(12)
C15 C13 H60 108.2(12)
C14 C13 H60 107.8(12)
C13 C14 H61 112.5(14)
C13 C14 H62 110.5(14)
H61 C14 H62 106(2)
C13 C14 H63 110.8(15)
H61 C14 H63 107(2)
H62 C14 H63 110(2)
C13 C15 H64 114.7(16)
C13 C15 H65 111.3(15)
H64 C15 H65 108(2)
C13 C15 H66 112.1(16)
H64 C15 H66 106(2)
H65 C15 H66 105(2)
C8 C16 C17 111.95(19)
C8 C16 C18 112.6(2)
C17 C16 C18 110.2(2)
C8 C16 H67 108.9(14)
C17 C16 H67 105.4(13)
C18 C16 H67 107.4(13)
C16 C17 H68 111.2(16)
C16 C17 H69 112.0(19)
H68 C17 H69 110(2)
C16 C17 H70 111.3(14)
H68 C17 H70 110(2)
H69 C17 H70 102(2)
C16 C18 H71 112.3(19)
C16 C18 H72 103.7(16)
H71 C18 H72 116(2)
C16 C18 H73 111.8(18)
H71 C18 H73 108(3)
H72 C18 H73 105(2)
C21 C19 C20 106.19(18)
C21 C19 C22 108.6(2)
C20 C19 C22 107.35(18)
C21 C19 C3 110.00(16)
C20 C19 C3 117.09(17)
C22 C19 C3 107.38(17)
C19 C20 H74 112.5(13)
C19 C20 H75 113.2(13)
H74 C20 H75 112.1(18)
C19 C20 H76 106.6(13)
H74 C20 H76 105.2(18)
H75 C20 H76 106.5(18)
C19 C21 H77 109.9(14)
C19 C21 H78 110.4(14)
H77 C21 H78 107.1(19)
C19 C21 H79 107.6(15)
H77 C21 H79 112(2)
H78 C21 H79 110(2)
C19 C22 H80 106.9(15)
C19 C22 H81 113.3(14)
H80 C22 H81 108(2)
C19 C22 H82 111.2(14)
H80 C22 H82 109(2)
H81 C22 H82 109(2)
C25 C23 C26 106.6(2)
C25 C23 C24 110.7(2)
C26 C23 C24 106.2(2)
C25 C23 C5 106.73(19)
C26 C23 C5 116.91(17)
C24 C23 C5 109.67(19)
C23 C24 H83 102.8(18)
C23 C24 H84 110.2(16)
H83 C24 H84 105(2)
C23 C24 H85 108.1(18)
H83 C24 H85 110(2)
H84 C24 H85 120(2)
C23 C25 H86 115.9(14)
C23 C25 H87 107.4(16)
H86 C25 H87 107(2)
C23 C25 H88 112.2(12)
H86 C25 H88 102.2(19)
H87 C25 H88 112(2)
C23 C26 H89 107.6(15)
C23 C26 H90 111.0(13)
H89 C26 H90 108(2)
C23 C26 H91 115.3(15)
H89 C26 H91 108(2)
H90 C26 H91 107.6(19)
C32 C27 C28 120.70(17)
C32 C27 N6 118.96(16)
C28 C27 N6 120.25(16)
C29 C28 C27 118.18(18)
C29 C28 C36 118.17(18)
C27 C28 C36 123.63(17)
C30 C29 C28 121.68(19)
C30 C29 H92 120.0(13)
C28 C29 H92 118.3(13)
C29 C30 C31 119.19(18)
C29 C30 H93 119.7(13)
C31 C30 H93 121.0(13)
C30 C31 C32 121.66(19)
C30 C31 H94 121.7(13)
C32 C31 H94 116.6(13)
C31 C32 C27 118.42(18)
C31 C32 C33 118.59(18)
C27 C32 C33 122.87(17)
C32 C33 C34 113.54(19)
C32 C33 C35 108.2(2)
C34 C33 C35 109.8(2)
C32 C33 H95 106.4(14)
C34 C33 H95 109.0(14)
C35 C33 H95 109.8(13)
C33 C34 H96 103.4(15)
C33 C34 H97 109.0(16)
H96 C34 H97 103(2)
C33 C34 H98 113(2)
H96 C34 H98 118(2)
H97 C34 H98 109(2)
C33 C35 H99 112.5(16)
C33 C35 H100 106.9(16)
H99 C35 H100 115(2)
C33 C35 H101 112.9(15)
H99 C35 H101 107(2)
H100 C35 H101 103(2)
C28 C36 C38 111.97(19)
C28 C36 C37 111.9(2)
C38 C36 C37 109.6(2)
C28 C36 H102 108.7(13)
C38 C36 H102 106.7(13)
C37 C36 H102 107.8(13)
C36 C37 H103 110.2(17)
C36 C37 H104 108.9(15)
H103 C37 H104 115(2)
C36 C37 H105 107.0(15)
H103 C37 H105 110(2)
H104 C37 H105 106(2)
C36 C38 H106 111.4(13)
C36 C38 H107 113.4(16)
H106 C38 H107 107(2)
C36 C38 H108 111.5(14)
H106 C38 H108 108.1(19)
H107 C38 H108 105(2)
C45 C40 C41 119.84(18)
C45 C40 P39 119.33(15)
C41 C40 P39 120.83(15)
C42 C41 C40 118.58(19)
C42 C41 C46 119.43(19)
C40 C41 C46 121.97(18)
C41 C42 C43 122.6(2)
C41 C42 H109 119.3(13)
C43 C42 H109 118.1(13)
C44 C43 C42 117.6(2)
C44 C43 C49 121.8(2)
C42 C43 C49 120.5(2)
C43 C44 C45 122.7(2)
C43 C44 H110 119.7(13)
C45 C44 H110 117.5(14)
C44 C45 C40 118.57(19)
C44 C45 C52 119.88(18)
C40 C45 C52 121.54(18)
C41 C46 C48 112.1(2)
C41 C46 C47 112.2(2)
C48 C46 C47 111.6(3)
C41 C46 H111 106.4(14)
C48 C46 H111 101.8(14)
C47 C46 H111 112.3(14)
C46 C47 H112 107.3(17)
C46 C47 H113 98.4(12)
H112 C47 H113 105(2)
C46 C47 H114 110(2)
H112 C47 H114 109(3)
H113 C47 H114 127(2)
C46 C48 H115 112(2)
C46 C48 H116 109.3(16)
H115 C48 H116 117(3)
C46 C48 H117 106(2)
H115 C48 H117 110(3)
H116 C48 H117 102(3)
C51 C49 C43 111.2(2)
C51 C49 C50 110.5(2)
C43 C49 C50 112.0(2)
C51 C49 H118 111.0(15)
C43 C49 H118 107.7(14)
C50 C49 H118 104.3(15)
C49 C50 H119 108.9(15)
C49 C50 H120 109.3(15)
H119 C50 H120 111(2)
C49 C50 H121 106.2(15)
H119 C50 H121 111(2)
H120 C50 H121 111(2)
C49 C51 H122 103.7(13)
C49 C51 H123 107.3(15)
H122 C51 H123 119(2)
C49 C51 H124 111.4(14)
H122 C51 H124 110.7(19)
H123 C51 H124 105(2)
C53 C52 C54 111.24(19)
C53 C52 C45 112.63(19)
C54 C52 C45 110.80(19)
C53 C52 H125 107.1(14)
C54 C52 H125 106.8(14)
C45 C52 H125 108.0(14)
C52 C53 H126 111.0(13)
C52 C53 H127 112.2(16)
H126 C53 H127 107(2)
C52 C53 H128 109.6(15)
H126 C53 H128 110(2)
H127 C53 H128 107(2)
C52 C54 H129 110.0(14)
C52 C54 H130 111.3(17)
H129 C54 H130 114(2)
C52 C54 H131 108.2(13)
H129 C54 H131 110.3(19)
H130 C54 H131 102(2)
Ti1 C55 H132 111(2)
Ti1 C55 H133 109(2)
H132 C55 H133 113(3)
Ti1 C55 H134 115(2)
H132 C55 H134 104(3)
H133 C55 H134 105(3)

loop_
_geom_bond_atom_site_label_1
_geom_bond_atom_site_label_2
_geom_bond_distance
Ti1 N6 2.0140(16)
Ti1 N2 2.0363(16)
Ti1 C55 2.155(2)
Ti1 P39 2.1644(7)
Ti1 C5 2.665(2)
Ti1 C3 2.720(2)
P39 C40 1.814(2)
N2 C3 1.327(2)
N2 C7 1.451(2)
N6 C5 1.343(2)
N6 C27 1.446(2)
C3 C4 1.421(3)
C3 C19 1.565(3)
C4 C5 1.419(3)
C4 H56 0.93(2)
C5 C23 1.562(3)
C7 C8 1.397(3)
C7 C12 1.408(3)
C8 C9 1.400(3)
C8 C16 1.513(3)
C9 C10 1.372(3)
C9 H57 0.94(2)
C10 C11 1.370(3)
C10 H58 0.93(2)
C11 C12 1.395(3)
C11 H59 0.93(2)
C12 C13 1.516(3)
C13 C15 1.528(3)
C13 C14 1.537(3)
C13 H60 0.93(2)
C14 H61 0.95(3)
C14 H62 1.03(3)
C14 H63 0.98(3)
C15 H64 1.03(3)
C15 H65 0.99(3)
C15 H66 0.96(3)
C16 C17 1.519(3)
C16 C18 1.522(4)
C16 H67 0.93(2)
C17 H68 0.90(2)
C17 H69 1.01(4)
C17 H70 0.99(2)
C18 H71 0.96(3)
C18 H72 0.93(3)
C18 H73 0.89(3)
C19 C21 1.534(3)
C19 C20 1.537(3)
C19 C22 1.540(3)
C20 H74 0.95(2)
C20 H75 0.95(2)
C20 H76 1.00(2)
C21 H77 0.92(2)
C21 H78 0.97(2)
C21 H79 1.00(3)
C22 H80 0.98(3)
C22 H81 0.93(2)
C22 H82 0.96(3)
C23 C25 1.523(4)
C23 C26 1.532(3)
C23 C24 1.547(4)
C24 H83 0.93(3)
C24 H84 0.98(3)
C24 H85 1.15(4)
C25 H86 0.94(2)
C25 H87 1.03(3)
C25 H88 1.07(2)
C26 H89 0.97(3)
C26 H90 0.96(2)
C26 H91 0.94(3)
C27 C32 1.399(3)
C27 C28 1.407(3)
C28 C29 1.395(3)
C28 C36 1.516(3)
C29 C30 1.377(3)
C29 H92 0.94(2)
C30 C31 1.378(3)
C30 H93 0.93(2)
C31 C32 1.394(3)
C31 H94 0.90(2)
C32 C33 1.520(3)
C33 C34 1.523(4)
C33 C35 1.538(4)
C33 H95 0.94(2)
C34 H96 1.07(3)
C34 H97 1.01(3)
C34 H98 0.96(3)
C35 H99 1.13(3)
C35 H100 0.98(3)
C35 H101 1.03(3)
C36 C38 1.524(3)
C36 C37 1.540(3)
C36 H102 0.93(2)
C37 H103 0.93(3)
C37 H104 1.01(3)
C37 H105 1.00(3)
C38 H106 1.00(2)
C38 H107 0.97(3)
C38 H108 1.01(2)
C40 C45 1.414(3)
C40 C41 1.416(3)
C41 C42 1.389(3)
C41 C46 1.518(3)
C42 C43 1.392(3)
C42 H109 0.97(2)
C43 C44 1.385(3)
C43 C49 1.521(3)
C44 C45 1.391(3)
C44 H110 0.95(2)
C45 C52 1.523(3)
C46 C48 1.519(4)
C46 C47 1.520(4)
C46 H111 0.97(3)
C47 H112 1.07(3)
C47 H113 1.02(2)
C47 H114 1.09(4)
C48 H115 0.94(3)
C48 H116 1.01(3)
C48 H117 1.16(4)
C49 C51 1.508(3)
C49 C50 1.529(3)
C49 H118 1.00(3)
C50 H119 0.99(3)
C50 H120 1.02(3)
C50 H121 1.17(3)
C51 H122 1.07(3)
C51 H123 0.99(3)
C51 H124 1.02(3)
C52 C53 1.518(3)
C52 C54 1.522(3)
C52 H125 0.94(2)
C53 H126 0.99(2)
C53 H127 1.00(3)
C53 H128 1.00(3)
C54 H129 1.02(2)
C54 H130 0.97(3)
C54 H131 1.01(2)
C55 H132 0.77(3)
C55 H133 0.80(3)
C55 H134 0.79(3)

loop_
_geom_torsion_atom_site_label_1
_geom_torsion_atom_site_label_2
_geom_torsion_atom_site_label_3
_geom_torsion_atom_site_label_4
_geom_torsion
N6 Ti1 P39 C40 -86.4(2)
N2 Ti1 P39 C40 167.1(2)
C55 Ti1 P39 C40 39.5(2)
C5 Ti1 P39 C40 -94.2(2)
C3 Ti1 P39 C40 175.5(2)
N6 Ti1 N2 C3 53.21(12)
C55 Ti1 N2 C3 -67.81(15)
P39 Ti1 N2 C3 167.15(10)
C5 Ti1 N2 C3 28.64(12)
N6 Ti1 N2 C7 -141.54(14)
C55 Ti1 N2 C7 97.43(16)
P39 Ti1 N2 C7 -27.61(15)
C5 Ti1 N2 C7 -166.12(15)
C3 Ti1 N2 C7 165.2(2)
N2 Ti1 N6 C5 -57.21(12)
C55 Ti1 N6 C5 65.66(14)
P39 Ti1 N6 C5 -169.50(10)
C3 Ti1 N6 C5 -34.91(11)
N2 Ti1 N6 C27 136.34(15)
C55 Ti1 N6 C27 -100.78(17)
P39 Ti1 N6 C27 24.05(16)
C5 Ti1 N6 C27 -166.4(2)
C3 Ti1 N6 C27 158.65(16)
C7 N2 C3 C4 174.76(18)
Ti1 N2 C3 C4 -20.1(2)
C7 N2 C3 C19 -9.0(3)
Ti1 N2 C3 C19 156.08(16)
C7 N2 C3 Ti1 -165.1(2)
N6 Ti1 C3 N2 -126.90(12)
C55 Ti1 C3 N2 121.12(14)
P39 Ti1 C3 N2 -17.33(14)
C5 Ti1 C3 N2 -146.12(13)
N6 Ti1 C3 C4 35.23(11)
N2 Ti1 C3 C4 162.13(18)
C55 Ti1 C3 C4 -76.75(13)
P39 Ti1 C3 C4 144.80(10)
C5 Ti1 C3 C4 16.01(10)
N6 Ti1 C3 C19 156.3(4)
N2 Ti1 C3 C19 -76.8(4)
C55 Ti1 C3 C19 44.3(4)
P39 Ti1 C3 C19 -94.1(4)
C5 Ti1 C3 C19 137.1(4)
N2 C3 C4 C5 -24.5(4)
C19 C3 C4 C5 158.8(2)
Ti1 C3 C4 C5 -39.2(2)
C27 N6 C5 C4 -163.05(18)
Ti1 N6 C5 C4 29.6(2)
C27 N6 C5 C23 21.7(3)
Ti1 N6 C5 C23 -145.66(18)
C27 N6 C5 Ti1 167.3(2)
C3 C4 C5 N6 18.0(4)
C3 C4 C5 C23 -166.1(2)
C3 C4 C5 Ti1 39.8(2)
N2 Ti1 C5 N6 123.08(12)
C55 Ti1 C5 N6 -121.97(13)
P39 Ti1 C5 N6 14.96(15)
C3 Ti1 C5 N6 138.37(13)
N6 Ti1 C5 C4 -154.27(18)
N2 Ti1 C5 C4 -31.18(11)
C55 Ti1 C5 C4 83.76(13)
P39 Ti1 C5 C4 -139.30(10)
C3 Ti1 C5 C4 -15.89(10)
N6 Ti1 C5 C23 88.6(3)
N2 Ti1 C5 C23 -148.3(3)
C55 Ti1 C5 C23 -33.3(3)
P39 Ti1 C5 C23 103.6(3)
C3 Ti1 C5 C23 -133.0(3)
C3 N2 C7 C8 -94.7(2)
Ti1 N2 C7 C8 103.06(19)
C3 N2 C7 C12 89.0(2)
Ti1 N2 C7 C12 -73.3(2)
C12 C7 C8 C9 -5.7(3)
N2 C7 C8 C9 178.05(18)
C12 C7 C8 C16 173.52(19)
N2 C7 C8 C16 -2.8(3)
C7 C8 C9 C10 3.1(3)
C16 C8 C9 C10 -176.1(2)
C8 C9 C10 C11 0.9(4)
C9 C10 C11 C12 -2.4(4)
C10 C11 C12 C7 -0.1(3)
C10 C11 C12 C13 178.4(2)
C8 C7 C12 C11 4.2(3)
N2 C7 C12 C11 -179.52(17)
C8 C7 C12 C13 -174.18(19)
N2 C7 C12 C13 2.1(3)
C11 C12 C13 C15 -73.7(2)
C7 C12 C13 C15 104.7(2)
C11 C12 C13 C14 49.8(3)
C7 C12 C13 C14 -131.8(2)
C7 C8 C16 C17 -140.5(2)
C9 C8 C16 C17 38.7(3)
C7 C8 C16 C18 94.6(3)
C9 C8 C16 C18 -86.2(3)
N2 C3 C19 C21 135.3(2)
C4 C3 C19 C21 -48.3(2)
Ti1 C3 C19 C21 -163.6(3)
N2 C3 C19 C20 14.0(3)
C4 C3 C19 C20 -169.59(18)
Ti1 C3 C19 C20 75.1(4)
N2 C3 C19 C22 -106.7(2)
C4 C3 C19 C22 69.7(2)
Ti1 C3 C19 C22 -45.6(5)
N6 C5 C23 C25 109.2(2)
C4 C5 C23 C25 -66.4(2)
Ti1 C5 C23 C25 42.9(4)
N6 C5 C23 C26 -10.0(3)
C4 C5 C23 C26 174.4(2)
Ti1 C5 C23 C26 -76.3(4)
N6 C5 C23 C24 -130.8(2)
C4 C5 C23 C24 53.6(3)
Ti1 C5 C23 C24 162.9(3)
C5 N6 C27 C32 74.0(2)
Ti1 N6 C27 C32 -122.21(17)
C5 N6 C27 C28 -109.4(2)
Ti1 N6 C27 C28 54.4(2)
C32 C27 C28 C29 -4.7(3)
N6 C27 C28 C29 178.76(17)
C32 C27 C28 C36 177.03(19)
N6 C27 C28 C36 0.5(3)
C27 C28 C29 C30 1.9(3)
C36 C28 C29 C30 -179.77(19)
C28 C29 C30 C31 1.3(3)
C29 C30 C31 C32 -1.7(3)
C30 C31 C32 C27 -1.1(3)
C30 C31 C32 C33 175.1(2)
C28 C27 C32 C31 4.3(3)
N6 C27 C32 C31 -179.07(17)
C28 C27 C32 C33 -171.67(19)
N6 C27 C32 C33 4.9(3)
C31 C32 C33 C34 53.8(3)
C27 C32 C33 C34 -130.2(3)
C31 C32 C33 C35 -68.3(2)
C27 C32 C33 C35 107.7(2)
C29 C28 C36 C38 56.0(3)
C27 C28 C36 C38 -125.7(2)
C29 C28 C36 C37 -67.5(3)
C27 C28 C36 C37 110.8(2)
Ti1 P39 C40 C45 122.87(19)
Ti1 P39 C40 C41 -57.9(3)
C45 C40 C41 C42 1.3(3)
P39 C40 C41 C42 -177.90(16)
C45 C40 C41 C46 179.65(19)
P39 C40 C41 C46 0.4(3)
C40 C41 C42 C43 -1.4(3)
C46 C41 C42 C43 -179.7(2)
C41 C42 C43 C44 -0.2(3)
C41 C42 C43 C49 179.7(2)
C42 C43 C44 C45 2.0(3)
C49 C43 C44 C45 -177.9(2)
C43 C44 C45 C40 -2.0(3)
C43 C44 C45 C52 178.51(19)
C41 C40 C45 C44 0.3(3)
P39 C40 C45 C44 179.53(15)
C41 C40 C45 C52 179.77(18)
P39 C40 C45 C52 -1.0(3)
C42 C41 C46 C48 -58.0(3)
C40 C41 C46 C48 123.7(3)
C42 C41 C46 C47 68.4(3)
C40 C41 C46 C47 -109.9(3)
C44 C43 C49 C51 -73.8(3)
C42 C43 C49 C51 106.3(3)
C44 C43 C49 C50 50.3(3)
C42 C43 C49 C50 -129.6(2)
C44 C45 C52 C53 -52.6(3)
C40 C45 C52 C53 127.9(2)
C44 C45 C52 C54 72.7(3)
C40 C45 C52 C54 -106.8(2)
